data_7017580
loop_
_publ_author_name
'Ball, Graham E.'
'Cole, Marcus L.'
'McKay, Alasdair I.'

_publ_section_title
;
 Low valent and hydride complexes of NHC coordinated gallium and indium.
;
_journal_issue 3
_journal_name_full 'Dalton transactions (Cambridge, England : 2003)'
_journal_page_first 946
_journal_page_last 952
_journal_paper_doi 10.1039/c1dt11202c
_journal_volume 41
_journal_year 2012
_chemical_compound_source toluene
_chemical_formula_moiety 'C42 H48 Cl4 Ga2 N4'
_chemical_formula_sum 'C42 H48 Cl4 Ga2 N4'
_chemical_formula_weight 890.08
_chemical_melting_point 455
_chemical_name_common ((GaCl2(IMes))2)
_chemical_properties_physical air-sensitive
_space_group_IT_number 4
_symmetry_cell_setting monoclinic
_symmetry_Int_Tables_number 4
_symmetry_space_group_name_Hall 'P 2yb'
_symmetry_space_group_name_H-M 'P 1 21 1'
_atom_sites_solution_hydrogens geom
_atom_sites_solution_primary direct
_atom_sites_solution_secondary difmap
_audit_creation_method SHELXL-97
_cell_angle_alpha 90.00
_cell_angle_beta 104.27(3)
_cell_angle_gamma 90.00
_cell_formula_units_Z 2
_cell_length_a 10.345(2)
_cell_length_b 14.917(3)
_cell_length_c 14.442(3)
_cell_measurement_temperature 173(2)
_cell_volume 2159.9(8)
_computing_cell_refinement 'Bruker Scalepack'
_computing_data_collection 'Bruker AXS Collect Software'
_computing_data_reduction X-Seed
_computing_molecular_graphics 'X-Seed / POV-Ray'
_computing_publication_material 'Microsoft Office 2010'
_computing_structure_refinement 'SHELXL-97 (Sheldrick, 1997)'
_computing_structure_solution 'SHELXS-97 (Sheldrick, 1990)'
_diffrn_ambient_temperature 173(2)
_diffrn_measured_fraction_theta_full 0.986
_diffrn_measured_fraction_theta_max 0.851
_diffrn_measurement_device_type 'Bruker X8 Apex'
_diffrn_measurement_method 'psi and omega scans'
_diffrn_radiation_monochromator graphite
_diffrn_radiation_probe x-ray
_diffrn_radiation_type MoK\a
_diffrn_radiation_wavelength 0.71073
_diffrn_reflns_av_R_equivalents 0.1327
_diffrn_reflns_av_sigmaI/netI 0.2639
_diffrn_reflns_limit_h_max 13
_diffrn_reflns_limit_h_min -14
_diffrn_reflns_limit_k_max 20
_diffrn_reflns_limit_k_min -18
_diffrn_reflns_limit_l_max 20
_diffrn_reflns_limit_l_min -20
_diffrn_reflns_number 18728
_diffrn_reflns_theta_full 26.00
_diffrn_reflns_theta_max 30.45
_diffrn_reflns_theta_min 2.91
_diffrn_source 'fine-focus sealed tube'
_exptl_absorpt_coefficient_mu 1.528
_exptl_absorpt_correction_T_max 0.9275
_exptl_absorpt_correction_T_min 0.8379
_exptl_absorpt_correction_type empirical
_exptl_absorpt_process_details SADABS
_exptl_crystal_colour colourless
_exptl_crystal_density_diffrn 1.369
_exptl_crystal_density_method 'not measured'
_exptl_crystal_description prism
_exptl_crystal_F_000 916
_exptl_crystal_size_max 0.12
_exptl_crystal_size_mid 0.05
_exptl_crystal_size_min 0.05
_refine_diff_density_max 1.329
_refine_diff_density_min -2.181
_refine_diff_density_rms 0.149
_refine_ls_abs_structure_details 'Flack H D (1983), Acta Cryst. A39, 876-881'
_refine_ls_abs_structure_Flack 0.00(3)
_refine_ls_extinction_method none
_refine_ls_goodness_of_fit_ref 0.983
_refine_ls_hydrogen_treatment constr
_refine_ls_matrix_type full
_refine_ls_number_parameters 501
_refine_ls_number_reflns 9453
_refine_ls_number_restraints 73
_refine_ls_restrained_S_all 0.980
_refine_ls_R_factor_all 0.2059
_refine_ls_R_factor_gt 0.0906
_refine_ls_shift/su_max 0.000
_refine_ls_shift/su_mean 0.000
_refine_ls_structure_factor_coef Fsqd
_refine_ls_weighting_details 'calc w=1/[\s^2^(Fo^2^)+(0.0866P)^2^+0.0000P] where P=(Fo^2^+2Fc^2^)/3'
_refine_ls_weighting_scheme calc
_refine_ls_wR_factor_gt 0.1791
_refine_ls_wR_factor_ref 0.2289
_reflns_number_gt 4578
_reflns_number_total 9453
_reflns_threshold_expression >2sigma(I)
_cod_data_source_file c1dt11202c.txt
_cod_data_source_block Compound1
_cod_original_cell_volume 2160.0(8)
_cod_original_sg_symbol_H-M 'P 21'
_cod_database_code 7017580

loop_
_symmetry_equiv_pos_as_xyz
'x, y, z'
'-x, y+1/2, -z'

loop_
_atom_site_label
_atom_site_type_symbol
_atom_site_fract_x
_atom_site_fract_y
_atom_site_fract_z
_atom_site_U_iso_or_equiv
_atom_site_adp_type
_atom_site_occupancy
_atom_site_symmetry_multiplicity
_atom_site_calc_flag
_atom_site_refinement_flags
_atom_site_disorder_assembly
_atom_site_disorder_group
Ga1 Ga 0.37515(13) 0.05692(8) 0.71704(9) 0.0235(3) Uani 1 1 d . . .
Ga2 Ga 0.39923(12) 0.21854(8) 0.71580(9) 0.0235(3) Uani 1 1 d . . .
Cl1 Cl 0.5413(4) 0.0172(2) 0.8416(2) 0.0408(9) Uani 1 1 d . . .
Cl2 Cl 0.1980(4) -0.0086(2) 0.7470(3) 0.0576(12) Uani 1 1 d . . .
Cl3 Cl 0.2744(3) 0.3095(2) 0.6062(2) 0.0323(7) Uani 1 1 d . . .
Cl4 Cl 0.6036(3) 0.2369(2) 0.6907(2) 0.0326(8) Uani 1 1 d . . .
N1 N 0.4969(9) -0.0797(6) 0.5993(6) 0.022(2) Uani 1 1 d U . .
N2 N 0.3171(9) -0.0203(6) 0.5185(7) 0.025(2) Uani 1 1 d U . .
N3 N 0.3036(14) 0.2885(8) 0.8862(9) 0.053(4) Uani 1 1 d . . .
N4 N 0.4705(15) 0.3647(8) 0.8714(8) 0.060(4) Uani 1 1 d . . .
C1 C 0.4043(11) -0.0183(8) 0.6054(8) 0.023(3) Uani 1 1 d . . .
C2 C 0.4706(13) -0.1218(10) 0.5090(8) 0.035(3) Uani 1 1 d . . .
H2 H 0.5206 -0.1676 0.4881 0.043 Uiso 1 1 calc R . .
C3 C 0.3542(14) -0.0805(9) 0.4579(10) 0.037(3) Uani 1 1 d . . .
H3 H 0.3089 -0.0918 0.3933 0.045 Uiso 1 1 calc R . .
C4 C 0.6151(11) -0.1075(9) 0.6720(8) 0.025(3) Uani 1 1 d . . .
C5 C 0.7332(12) -0.0667(9) 0.6682(9) 0.032(3) Uani 1 1 d . . .
C6 C 0.8477(13) -0.0972(10) 0.7348(10) 0.045(4) Uani 1 1 d . . .
H6 H 0.9299 -0.0675 0.7380 0.053 Uiso 1 1 calc R . .
C7 C 0.8464(12) -0.1678(11) 0.7956(10) 0.044(4) Uani 1 1 d . . .
C8 C 0.7216(14) -0.2072(9) 0.7951(10) 0.033(3) Uani 1 1 d . . .
H8 H 0.7173 -0.2549 0.8379 0.039 Uiso 1 1 calc R . .
C9 C 0.6018(12) -0.1758(8) 0.7305(9) 0.026(3) Uani 1 1 d . . .
C10 C 0.7429(15) 0.0107(11) 0.6058(11) 0.058(4) Uani 1 1 d . . .
H10A H 0.8358 0.0310 0.6188 0.088 Uiso 1 1 calc R . .
H10B H 0.6867 0.0597 0.6185 0.088 Uiso 1 1 calc R . .
H10C H 0.7128 -0.0075 0.5387 0.088 Uiso 1 1 calc R . .
C11 C 0.9652(15) -0.2018(14) 0.8645(14) 0.079(6) Uani 1 1 d . . .
H11A H 1.0069 -0.2489 0.8344 0.119 Uiso 1 1 calc R . .
H11B H 0.9394 -0.2264 0.9202 0.119 Uiso 1 1 calc R . .
H11C H 1.0288 -0.1526 0.8848 0.119 Uiso 1 1 calc R . .
C12 C 0.4710(14) -0.2163(10) 0.7330(12) 0.047(4) Uani 1 1 d . . .
H12A H 0.4096 -0.1689 0.7421 0.071 Uiso 1 1 calc R . .
H12B H 0.4838 -0.2591 0.7859 0.071 Uiso 1 1 calc R . .
H12C H 0.4334 -0.2474 0.6726 0.071 Uiso 1 1 calc R . .
C13 C 0.1996(11) 0.0353(8) 0.4834(8) 0.024(3) Uani 1 1 d . . .
C14 C 0.2206(11) 0.1189(7) 0.4493(8) 0.022(3) Uani 1 1 d . . .
C15 C 0.1115(13) 0.1695(8) 0.4101(9) 0.033(3) Uani 1 1 d . . .
H15 H 0.1237 0.2269 0.3849 0.040 Uiso 1 1 calc R . .
C16 C -0.0166(13) 0.1403(13) 0.4056(9) 0.046(3) Uani 1 1 d . . .
C17 C -0.0350(12) 0.0540(11) 0.4362(9) 0.042(3) Uani 1 1 d . . .
H17 H -0.1228 0.0315 0.4290 0.050 Uiso 1 1 calc R . .
C18 C 0.0746(13) -0.0001(11) 0.4775(10) 0.044(4) Uani 1 1 d . . .
C19 C 0.3587(13) 0.1530(8) 0.4517(8) 0.033(3) Uani 1 1 d . . .
H19A H 0.3520 0.2110 0.4188 0.049 Uiso 1 1 calc R . .
H19B H 0.4044 0.1100 0.4195 0.049 Uiso 1 1 calc R . .
H19C H 0.4093 0.1603 0.5182 0.049 Uiso 1 1 calc R . .
C20 C -0.1385(18) 0.1972(12) 0.3578(14) 0.087(6) Uani 1 1 d . . .
H20A H -0.2035 0.1597 0.3135 0.130 Uiso 1 1 calc R . .
H20B H -0.1104 0.2466 0.3225 0.130 Uiso 1 1 calc R . .
H20C H -0.1795 0.2215 0.4068 0.130 Uiso 1 1 calc R . .
C21 C 0.0553(14) -0.0923(10) 0.5122(11) 0.049(4) Uani 1 1 d . . .
H21A H 0.0434 -0.1348 0.4589 0.074 Uiso 1 1 calc R . .
H21B H -0.0239 -0.0932 0.5379 0.074 Uiso 1 1 calc R . .
H21C H 0.1339 -0.1094 0.5624 0.074 Uiso 1 1 calc R . .
C22 C 0.3966(16) 0.2947(8) 0.8345(9) 0.039(4) Uani 1 1 d U . .
C23 C 0.320(2) 0.3549(11) 0.9542(12) 0.070(6) Uani 1 1 d U . .
H23 H 0.2646 0.3668 0.9965 0.084 Uiso 1 1 calc R . .
C24 C 0.434(2) 0.4007(12) 0.9478(13) 0.085(7) Uani 1 1 d U . .
H24 H 0.4775 0.4475 0.9882 0.103 Uiso 1 1 calc R . .
C25 C 0.2048(12) 0.2168(12) 0.8845(9) 0.047(4) Uani 1 1 d U A .
C26 C 0.2381(9) 0.1508(6) 0.9502(6) 0.0015(19) Uani 1 1 d U . .
C28 C 0.011(2) 0.0941(15) 0.9113(13) 0.081(7) Uani 1 1 d U . .
C29 C -0.0265(16) 0.1525(17) 0.8387(13) 0.080(6) Uani 1 1 d U A .
H29 H -0.1146 0.1500 0.7990 0.096 Uiso 1 1 calc R . .
C30 C 0.0669(16) 0.2195(15) 0.8205(11) 0.071(5) Uani 1 1 d U . .
C32 C -0.0948(18) 0.0289(15) 0.9344(13) 0.086(7) Uani 1 1 d U A .
H32A H -0.0816 -0.0314 0.9114 0.129 Uiso 1 1 calc R . .
H32B H -0.1844 0.0501 0.9027 0.129 Uiso 1 1 calc R . .
H32C H -0.0850 0.0271 1.0037 0.129 Uiso 1 1 calc R . .
C33 C 0.035(2) 0.2748(16) 0.7365(15) 0.099(7) Uani 1 1 d U A .
H33A H -0.0625 0.2766 0.7113 0.149 Uiso 1 1 calc R . .
H33B H 0.0759 0.2498 0.6880 0.149 Uiso 1 1 calc R . .
H33C H 0.0681 0.3357 0.7528 0.149 Uiso 1 1 calc R . .
C34 C 0.591(3) 0.3980(12) 0.8462(12) 0.074(7) Uani 1 1 d . . .
C35 C 0.707(3) 0.3597(14) 0.8894(12) 0.094(9) Uani 1 1 d . . .
C36 C 0.828(2) 0.3983(13) 0.8714(11) 0.093(8) Uani 1 1 d . . .
H36 H 0.9114 0.3723 0.9011 0.111 Uiso 1 1 calc R . .
C37 C 0.824(3) 0.4660(17) 0.8169(13) 0.106(10) Uani 1 1 d . . .
C38 C 0.696(2) 0.4883(13) 0.7884(13) 0.050(4) Uani 1 1 d . . .
H38A H 0.6904 0.5403 0.7496 0.060 Uiso 1 1 calc R . .
C39 C 0.584(3) 0.4689(13) 0.7921(13) 0.090(8) Uani 1 1 d . . .
C40 C 0.720(2) 0.2768(13) 0.9528(11) 0.090(8) Uani 1 1 d . . .
H40A H 0.6640 0.2837 0.9979 0.135 Uiso 1 1 calc R . .
H40B H 0.8135 0.2697 0.9883 0.135 Uiso 1 1 calc R . .
H40C H 0.6918 0.2237 0.9130 0.135 Uiso 1 1 calc R . .
C41 C 0.948(2) 0.5167(19) 0.8027(14) 0.146(13) Uani 1 1 d . . .
H41A H 1.0182 0.5156 0.8624 0.219 Uiso 1 1 calc R . .
H41B H 0.9239 0.5790 0.7849 0.219 Uiso 1 1 calc R . .
H41C H 0.9807 0.4878 0.7519 0.219 Uiso 1 1 calc R . .
C42 C 0.446(3) 0.5106(12) 0.7438(15) 0.095(9) Uani 1 1 d . . .
H42A H 0.4091 0.5401 0.7923 0.143 Uiso 1 1 calc R . .
H42B H 0.3848 0.4631 0.7127 0.143 Uiso 1 1 calc R . .
H42C H 0.4564 0.5547 0.6959 0.143 Uiso 1 1 calc R . .
C27A C 0.132(6) 0.087(3) 0.975(2) 0.055(11) Uani 0.83(14) 1 d P A 1
H27 H 0.1490 0.0481 1.0284 0.065 Uiso 0.83(14) 1 calc PR A 1
C31A C 0.374(3) 0.139(2) 1.0066(17) 0.002(5) Uani 0.83(14) 1 d P A 1
H31A H 0.3801 0.0849 1.0454 0.004 Uiso 0.83(14) 1 calc PR A 1
H31B H 0.4000 0.1914 1.0486 0.004 Uiso 0.83(14) 1 calc PR A 1
H31C H 0.4342 0.1342 0.9640 0.004 Uiso 0.83(14) 1 calc PR A 1
C27B C 0.14(2) 0.099(16) 0.94(2) 0.05(5) Uani 0.17(14) 1 d P A 2
H27B H 0.1735 0.0433 0.9724 0.060 Uiso 0.17(14) 1 calc PR A 2
C31B C 0.37(2) 0.17(2) 1.010(14) 0.05(6) Uani 0.17(14) 1 d P A 2
H31D H 0.3606 0.2138 1.0572 0.075 Uiso 0.17(14) 1 calc PR A 2
H31E H 0.4263 0.1888 0.9712 0.075 Uiso 0.17(14) 1 calc PR A 2
H31F H 0.4030 0.1125 1.0433 0.075 Uiso 0.17(14) 1 calc PR A 2

loop_
_atom_site_aniso_label
_atom_site_aniso_U_11
_atom_site_aniso_U_22
_atom_site_aniso_U_33
_atom_site_aniso_U_23
_atom_site_aniso_U_13
_atom_site_aniso_U_12
Ga1 0.0241(7) 0.0211(7) 0.0273(7) -0.0037(7) 0.0102(6) -0.0030(6)
Ga2 0.0247(7) 0.0226(8) 0.0233(7) -0.0007(7) 0.0060(6) 0.0002(6)
Cl1 0.054(2) 0.040(2) 0.0249(17) 0.0014(16) 0.0032(16) 0.0057(17)
Cl2 0.052(2) 0.053(2) 0.085(3) -0.031(2) 0.050(2) -0.026(2)
Cl3 0.0290(17) 0.0370(19) 0.0292(17) 0.0016(15) 0.0038(14) 0.0071(14)
Cl4 0.0208(15) 0.041(2) 0.0345(17) 0.0039(15) 0.0032(13) -0.0074(14)
N1 0.018(5) 0.021(5) 0.024(5) -0.004(4) 0.001(4) 0.010(4)
N2 0.013(5) 0.030(6) 0.029(6) -0.001(5) -0.001(4) 0.000(4)
N3 0.079(10) 0.040(7) 0.055(8) 0.018(7) 0.043(8) 0.013(7)
N4 0.117(12) 0.045(8) 0.026(6) -0.011(6) 0.036(7) -0.033(8)
C1 0.017(6) 0.036(7) 0.016(6) -0.007(5) 0.005(5) 0.003(5)
C2 0.029(8) 0.057(9) 0.017(6) -0.018(7) -0.001(5) -0.007(7)
C3 0.038(8) 0.034(8) 0.036(8) -0.010(7) 0.001(7) 0.010(6)
C4 0.017(6) 0.038(8) 0.017(6) -0.009(6) -0.003(5) 0.005(6)
C5 0.023(7) 0.039(8) 0.033(7) 0.008(6) 0.007(6) 0.009(6)
C6 0.023(7) 0.058(10) 0.052(9) 0.003(8) 0.007(7) -0.012(7)
C7 0.006(6) 0.078(12) 0.046(9) 0.014(9) 0.003(6) 0.012(7)
C8 0.042(9) 0.020(8) 0.033(8) -0.007(6) 0.005(7) 0.017(6)
C9 0.022(6) 0.022(7) 0.035(7) 0.003(6) 0.007(6) 0.004(5)
C10 0.043(10) 0.074(11) 0.064(10) 0.025(10) 0.022(8) -0.003(8)
C11 0.021(8) 0.103(16) 0.097(15) 0.021(12) -0.016(9) 0.003(9)
C12 0.033(8) 0.046(9) 0.076(12) 0.019(9) 0.040(8) 0.010(7)
C13 0.019(6) 0.028(8) 0.023(6) -0.001(5) 0.002(5) 0.004(5)
C14 0.020(6) 0.021(8) 0.023(6) 0.000(5) 0.002(5) 0.009(5)
C15 0.037(8) 0.022(7) 0.038(7) 0.005(6) 0.003(6) -0.002(6)
C16 0.032(8) 0.056(9) 0.043(7) -0.001(10) -0.007(6) 0.023(9)
C17 0.015(6) 0.059(9) 0.054(8) -0.005(9) 0.011(6) -0.002(7)
C18 0.023(7) 0.072(11) 0.036(8) 0.001(8) 0.005(6) -0.007(7)
C19 0.054(9) 0.016(8) 0.029(6) 0.002(6) 0.012(6) 0.000(6)
C20 0.086(14) 0.059(13) 0.082(12) -0.011(11) -0.045(10) 0.033(11)
C21 0.024(8) 0.056(11) 0.062(10) 0.008(9) 0.000(7) -0.014(7)
C22 0.076(11) 0.015(7) 0.024(7) 0.004(6) 0.008(7) -0.018(7)
C23 0.127(17) 0.038(9) 0.058(11) -0.022(9) 0.049(11) 0.017(10)
C24 0.16(2) 0.052(12) 0.058(11) -0.019(10) 0.063(13) -0.020(13)
C25 0.033(7) 0.085(11) 0.029(7) -0.009(9) 0.020(6) 0.020(9)
C26 0.002(4) 0.002(5) 0.002(4) 0.000(4) 0.000(3) 0.000(4)
C28 0.075(14) 0.128(19) 0.046(11) 0.002(11) 0.026(10) -0.004(12)
C29 0.033(9) 0.137(19) 0.076(12) 0.000(14) 0.023(9) 0.009(11)
C30 0.051(10) 0.115(15) 0.052(9) 0.036(12) 0.023(8) 0.014(12)
C32 0.063(12) 0.120(17) 0.086(13) -0.034(12) 0.040(11) -0.035(11)
C33 0.064(13) 0.15(2) 0.090(15) 0.022(14) 0.024(12) 0.038(13)
C34 0.17(2) 0.042(11) 0.020(9) -0.005(8) 0.036(12) -0.058(13)
C35 0.18(3) 0.062(13) 0.023(9) 0.013(9) 0.002(12) -0.088(16)
C36 0.124(17) 0.104(16) 0.028(9) 0.013(10) -0.023(10) -0.098(14)
C37 0.17(3) 0.102(19) 0.025(10) 0.001(11) -0.010(13) -0.078(19)
C38 0.050(11) 0.050(12) 0.050(11) 0.000(9) 0.012(10) 0.000(9)
C39 0.19(3) 0.044(13) 0.031(10) -0.017(9) 0.014(14) -0.044(16)
C40 0.114(18) 0.105(16) 0.037(10) 0.016(10) -0.008(10) -0.078(14)
C41 0.16(2) 0.19(3) 0.065(13) 0.035(16) -0.015(14) -0.15(2)
C42 0.22(3) 0.024(10) 0.053(12) -0.011(9) 0.060(16) -0.041(14)
C27A 0.08(2) 0.072(19) 0.004(12) 0.014(12) -0.005(12) -0.006(15)
C31A 0.002(8) 0.002(12) 0.002(8) 0.000(8) 0.001(6) 0.000(7)
C27B 0.05(8) 0.05(9) 0.05(14) 0.00(9) 0.01(11) 0.00(6)
C31B 0.05(9) 0.05(15) 0.05(8) 0.00(8) 0.01(6) 0.00(8)

loop_
_atom_type_symbol
_atom_type_description
_atom_type_scat_dispersion_real
_atom_type_scat_dispersion_imag
_atom_type_scat_source
C C 0.0033 0.0016 'International Tables Vol C Tables 4.2.6.8 and 6.1.1.4'
H H 0.0000 0.0000 'International Tables Vol C Tables 4.2.6.8 and 6.1.1.4'
N N 0.0061 0.0033 'International Tables Vol C Tables 4.2.6.8 and 6.1.1.4'
Cl Cl 0.1484 0.1585 'International Tables Vol C Tables 4.2.6.8 and 6.1.1.4'
Ga Ga 0.2307 1.6083 'International Tables Vol C Tables 4.2.6.8 and 6.1.1.4'

loop_
_geom_angle_atom_site_label_1
_geom_angle_atom_site_label_2
_geom_angle_atom_site_label_3
_geom_angle
C1 Ga1 Cl2 101.7(3)
C1 Ga1 Cl1 104.7(3)
Cl2 Ga1 Cl1 103.57(17)
C1 Ga1 Ga2 120.3(3)
Cl2 Ga1 Ga2 122.17(11)
Cl1 Ga1 Ga2 102.07(11)
C22 Ga2 Cl3 97.5(4)
C22 Ga2 Cl4 105.8(4)
Cl3 Ga2 Cl4 102.33(12)
C22 Ga2 Ga1 121.3(3)
Cl3 Ga2 Ga1 124.45(11)
Cl4 Ga2 Ga1 103.01(10)
C1 N1 C2 112.7(10)
C1 N1 C4 129.0(9)
C2 N1 C4 118.3(9)
C1 N2 C3 112.2(10)
C1 N2 C13 128.3(10)
C3 N2 C13 119.4(10)
C22 N3 C23 111.4(13)
C22 N3 C25 128.4(11)
C23 N3 C25 119.7(12)
C22 N4 C24 112.9(14)
C22 N4 C34 127.5(12)
C24 N4 C34 119.2(15)
N1 C1 N2 104.3(9)
N1 C1 Ga1 132.2(9)
N2 C1 Ga1 123.3(8)
C3 C2 N1 103.7(11)
N2 C3 C2 107.0(11)
C9 C4 C5 125.8(11)
C9 C4 N1 117.8(11)
C5 C4 N1 116.0(11)
C4 C5 C6 115.8(12)
C4 C5 C10 124.2(12)
C6 C5 C10 119.8(12)
C7 C6 C5 123.2(12)
C6 C7 C8 117.9(12)
C6 C7 C11 124.0(13)
C8 C7 C11 118.1(14)
C7 C8 C9 120.6(13)
C4 C9 C8 116.6(11)
C4 C9 C12 123.5(11)
C8 C9 C12 119.8(12)
C14 C13 C18 123.5(11)
C14 C13 N2 116.6(10)
C18 C13 N2 119.6(11)
C15 C14 C13 117.6(11)
C15 C14 C19 120.4(10)
C13 C14 C19 122.0(10)
C14 C15 C16 122.1(12)
C15 C16 C17 118.9(12)
C15 C16 C20 121.2(17)
C17 C16 C20 119.6(14)
C16 C17 C18 120.6(12)
C13 C18 C17 117.1(13)
C13 C18 C21 122.1(12)
C17 C18 C21 120.8(12)
N4 C22 N3 104.4(12)
N4 C22 Ga2 130.0(10)
N3 C22 Ga2 125.2(10)
N3 C23 C24 105.2(14)
N4 C24 C23 105.7(16)
C26 C25 N3 117.5(11)
C26 C25 C30 119.5(14)
N3 C25 C30 122.8(15)
C27B C26 C25 110(10)
C27B C26 C31B 140(10)
C25 C26 C31B 110(10)
C27B C26 C31A 128(10)
C25 C26 C31A 121.5(14)
C31B C26 C31A 17(10)
C27B C26 C27A 17(10)
C25 C26 C27A 122.1(19)
C31B C26 C27A 125(10)
C31A C26 C27A 116(2)
C27B C28 C29 109(10)
C27B C28 C27A 22(10)
C29 C28 C27A 128(3)
C27B C28 C32 132(10)
C29 C28 C32 118.9(19)
C27A C28 C32 113(3)
C28 C29 C30 120.3(17)
C33 C30 C29 121.3(18)
C33 C30 C25 121.7(16)
C29 C30 C25 116.3(15)
C39 C34 C35 122(2)
C39 C34 N4 120(3)
C35 C34 N4 117.3(15)
C34 C35 C36 117.3(17)
C34 C35 C40 124.4(19)
C36 C35 C40 118(2)
C37 C36 C35 122(2)
C36 C37 C38 105(2)
C36 C37 C41 125(3)
C38 C37 C41 129(2)
C39 C38 C37 145(2)
C38 C39 C34 108(3)
C38 C39 C42 132(2)
C34 C39 C42 120(2)
C28 C27A C26 112(3)
C26 C27B C28 142(10)

loop_
_geom_bond_atom_site_label_1
_geom_bond_atom_site_label_2
_geom_bond_distance
Ga1 C1 2.047(11)
Ga1 Cl2 2.212(4)
Ga1 Cl1 2.241(4)
Ga1 Ga2 2.4243(17)
Ga2 C22 2.062(13)
Ga2 Cl3 2.237(3)
Ga2 Cl4 2.248(3)
N1 C1 1.343(14)
N1 C2 1.412(15)
N1 C4 1.462(14)
N2 C1 1.354(15)
N2 C3 1.372(15)
N2 C13 1.456(14)
N3 C22 1.358(17)
N3 C23 1.375(18)
N3 C25 1.48(2)
N4 C22 1.326(17)
N4 C24 1.361(18)
N4 C34 1.47(2)
C2 C3 1.392(19)
C4 C9 1.354(16)
C4 C5 1.378(17)
C5 C6 1.405(18)
C5 C10 1.483(19)
C6 C7 1.37(2)
C7 C8 1.417(19)
C7 C11 1.47(2)
C8 C9 1.433(17)
C9 C12 1.490(17)
C13 C14 1.378(16)
C13 C18 1.379(16)
C14 C15 1.361(16)
C14 C19 1.509(16)
C15 C16 1.381(18)
C16 C17 1.39(2)
C16 C20 1.54(2)
C17 C18 1.399(19)
C18 C21 1.49(2)
C23 C24 1.39(3)
C25 C26 1.352(17)
C25 C30 1.50(2)
C26 C27B 1.2(2)
C26 C31B 1.4(2)
C26 C31A 1.45(3)
C26 C27A 1.56(6)
C28 C27B 1.3(2)
C28 C29 1.35(3)
C28 C27A 1.35(5)
C28 C32 1.56(3)
C29 C30 1.46(3)
C30 C33 1.44(3)
C34 C39 1.31(3)
C34 C35 1.34(3)
C35 C36 1.46(3)
C35 C40 1.52(2)
C36 C37 1.28(2)
C37 C38 1.33(3)
C37 C41 1.54(3)
C38 C39 1.21(3)
C39 C42 1.56(3)
